data_4020930
loop_
_publ_author_name
'Daniel B. Werz'
'Rolf Gleiter'
'Frank Rominger'

_publ_section_title
;
 Cyclic Tetra- and Hexaynes Containing 1,4-Donor-Substituted
 Butadiyne Units: Synthesis and Supramolecular Organization
;
_journal_name_full 'Journal of Organic Chemistry'
_journal_page_first 2945
_journal_page_last 2952
_journal_paper_doi 10.1021/jo035882+
_journal_volume 69
_journal_year 2004
_chemical_formula_sum 'C18 H20 S4'
_chemical_formula_weight 364.58
_chemical_name_common 2(5)
_space_group_IT_number 14
_symmetry_cell_setting monoclinic
_symmetry_space_group_name_Hall '-P 2ybc'
_symmetry_space_group_name_H-M 'P 1 21/c 1'
_cell_angle_alpha 90.00
_cell_angle_beta 91.344(3)
_cell_angle_gamma 90.00
_cell_formula_units_Z 2
_cell_length_a 4.5655(4)
_cell_length_b 17.0633(13)
_cell_length_c 13.2346(11)
_cell_measurement_temperature 200(2)
_cell_volume 1030.72(15)
_diffrn_ambient_temperature 200(2)
_exptl_crystal_density_diffrn 1.175
_cod_depositor_comments
;
The following automatic conversions were performed:
'_symmetry_cell_setting' value 'Monoclinic' changed to 'monoclinic'
according to '/home/saulius/struct/CIF-dictionaries/cif_core.dic'
dictionary named 'cif_core.dic' version 2.4.1 from 2010-06-29.

Automatic conversion script
Id: cif_fix_enum 1527 2010-12-29 10:47:43Z saulius 
;
_cod_original_sg_symbol_H-M 'P 21/c'
_cod_database_code 4020930

loop_
_symmetry_equiv_pos_as_xyz
'x, y, z'
'-x, y+1/2, -z+1/2'
'-x, -y, -z'
'x, -y-1/2, z-1/2'

loop_
_atom_site_label
_atom_site_type_symbol
_atom_site_fract_x
_atom_site_fract_y
_atom_site_fract_z
_atom_site_U_iso_or_equiv
_atom_site_adp_type
_atom_site_occupancy
_atom_site_symmetry_multiplicity
_atom_site_calc_flag
_atom_site_refinement_flags
_atom_site_disorder_assembly
_atom_site_disorder_group
S1 S 0.2295(7) 0.46007(18) 0.39137(19) 0.0506(12) Uani 1 1 d . . .
S2 S 0.2449(8) 0.80752(18) -0.0242(2) 0.0557(13) Uani 1 1 d . . .
C1 C 0.448(3) 0.6979(7) -0.1730(8) 0.048(3) Uani 1 1 d . . .
C2 C 0.356(3) 0.7423(7) -0.1113(8) 0.044(3) Uani 1 1 d . . .
C4 C 0.027(3) 0.7451(6) 0.0568(8) 0.050(3) Uani 1 1 d . . .
H4A H -0.0678 0.7782 0.1082 0.060 Uiso 1 1 calc R . .
H4B H -0.1307 0.7202 0.0153 0.060 Uiso 1 1 calc R . .
C5 C 0.203(3) 0.6822(6) 0.1096(7) 0.039(3) Uani 1 1 d . . .
H5A H 0.3673 0.7065 0.1482 0.047 Uiso 1 1 calc R . .
H5B H 0.2854 0.6465 0.0588 0.047 Uiso 1 1 calc R . .
C6 C 0.009(2) 0.6347(6) 0.1828(7) 0.042(3) Uani 1 1 d . . .
H6A H -0.0815 0.6707 0.2317 0.050 Uiso 1 1 calc R . .
H6B H -0.1503 0.6082 0.1438 0.050 Uiso 1 1 calc R . .
C7 C 0.194(2) 0.5735(6) 0.2397(8) 0.038(3) Uani 1 1 d . . .
H7A H 0.3556 0.6001 0.2772 0.046 Uiso 1 1 calc R . .
H7B H 0.2814 0.5372 0.1905 0.046 Uiso 1 1 calc R . .
C8 C 0.009(2) 0.5261(6) 0.3148(7) 0.045(3) Uani 1 1 d . . .
H8A H -0.1412 0.4955 0.2765 0.054 Uiso 1 1 calc R . .
H8B H -0.0948 0.5629 0.3595 0.054 Uiso 1 1 calc R . .
C10 C 0.351(3) 0.3986(7) 0.3047(8) 0.045(3) Uani 1 1 d . . .
C11 C 0.441(3) 0.3542(7) 0.2419(9) 0.045(3) Uani 1 1 d . . .

loop_
_atom_site_aniso_label
_atom_site_aniso_U_11
_atom_site_aniso_U_22
_atom_site_aniso_U_33
_atom_site_aniso_U_23
_atom_site_aniso_U_13
_atom_site_aniso_U_12
S1 0.069(2) 0.051(2) 0.0324(17) 0.0001(13) 0.0122(15) -0.0022(17)
S2 0.082(3) 0.048(2) 0.0379(19) 0.0040(14) 0.0135(17) 0.0138(18)
C1 0.057(9) 0.048(8) 0.039(7) -0.001(6) 0.013(7) 0.005(7)
C2 0.055(8) 0.044(7) 0.034(6) 0.017(6) 0.004(6) -0.003(7)
C4 0.063(8) 0.045(7) 0.044(6) 0.009(5) 0.023(6) 0.028(7)
C5 0.049(8) 0.032(6) 0.036(6) 0.004(5) 0.013(6) 0.006(6)
C6 0.039(7) 0.051(8) 0.036(6) -0.009(5) 0.009(5) 0.006(6)
C7 0.029(6) 0.039(6) 0.046(7) -0.002(5) 0.006(5) 0.001(5)
C8 0.041(7) 0.054(8) 0.040(6) -0.008(5) 0.020(6) -0.004(6)
C10 0.049(8) 0.051(8) 0.034(6) 0.002(6) 0.009(6) -0.010(7)
C11 0.047(8) 0.047(7) 0.040(7) 0.012(7) 0.003(6) -0.005(7)

loop_
_geom_bond_atom_site_label_1
_geom_bond_atom_site_label_2
_geom_bond_distance
_geom_bond_site_symmetry_2
_geom_bond_publ_flag
S1 C10 1.660(13) . ?
S1 C8 1.807(11) . ?
S2 C2 1.689(13) . ?
S2 C4 1.824(12) . ?
C1 C2 1.197(15) . ?
C1 C11 1.379(18) 3_665 ?
C4 C5 1.503(14) . ?
C5 C6 1.555(14) . ?
C6 C7 1.530(14) . ?
C7 C8 1.548(14) . ?
C10 C11 1.203(15) . ?
C11 C1 1.379(18) 3_665 ?
